data_7219222
loop_
_publ_author_name
'Cui, Yanhui'
'Wu, Jiang'
'Kirillov, Alexander M.'
'Gu, Jinzhong'
'dou, wei'

_publ_section_title
;
 Exploring 5-fluoronicotinic acid as a versatile building block for the
 generation of topologically diverse metal-organic and supramolecular Ni,
 Co, and Cd networks
;
_journal_name_full 'RSC Adv.'
_journal_paper_doi 10.1039/C4RA14534H
_journal_year 2015
_chemical_formula_sum 'C18 H12 Co F2 N6 O4'
_chemical_formula_weight 473.27
_chemical_name_systematic
; 
 ? 
;
_space_group_IT_number 60
_symmetry_cell_setting orthorhombic
_symmetry_space_group_name_Hall '-P 2n 2ab'
_symmetry_space_group_name_H-M 'P b c n'
_atom_sites_solution_hydrogens geom
_atom_sites_solution_primary direct
_atom_sites_solution_secondary difmap
_audit_creation_method SHELXL-97
_audit_update_record
;
2014-10-22 deposited with the CCDC.
2015-01-05 downloaded from the CCDC.
;
_cell_angle_alpha 90.00
_cell_angle_beta 90.00
_cell_angle_gamma 90.00
_cell_formula_units_Z 8
_cell_length_a 7.8197(4)
_cell_length_b 17.8112(9)
_cell_length_c 26.5942(14)
_cell_measurement_temperature 296(2)
_cell_volume 3704.0(3)
_computing_cell_refinement 'Bruker SAINT'
_computing_data_collection 'Bruker APEX2'
_computing_data_reduction 'Bruker SAINT'
_computing_molecular_graphics 'Bruker SHELXTL'
_computing_publication_material 'Bruker SHELXTL'
_computing_structure_refinement 'SHELXL-97 (Sheldrick, 2008)'
_computing_structure_solution 'SHELXS-97 (Sheldrick, 2008)'
_diffrn_ambient_temperature 296(2)
_diffrn_measured_fraction_theta_full 1.000
_diffrn_measured_fraction_theta_max 1.000
_diffrn_measurement_device_type 'Bruker APEX-II CCD'
_diffrn_measurement_method '\f and \w scans'
_diffrn_radiation_monochromator graphite
_diffrn_radiation_source 'fine-focus sealed tube'
_diffrn_radiation_type MoK\a
_diffrn_radiation_wavelength 0.71073
_diffrn_reflns_av_R_equivalents 0.0329
_diffrn_reflns_av_sigmaI/netI 0.0222
_diffrn_reflns_limit_h_max 9
_diffrn_reflns_limit_h_min -8
_diffrn_reflns_limit_k_max 21
_diffrn_reflns_limit_k_min -21
_diffrn_reflns_limit_l_max 31
_diffrn_reflns_limit_l_min -30
_diffrn_reflns_number 17808
_diffrn_reflns_theta_full 25.10
_diffrn_reflns_theta_max 25.10
_diffrn_reflns_theta_min 1.53
_exptl_absorpt_coefficient_mu 0.988
_exptl_absorpt_correction_T_max 0.7974
_exptl_absorpt_correction_T_min 0.7559
_exptl_absorpt_correction_type multi-scan
_exptl_crystal_colour pink
_exptl_crystal_density_diffrn 1.697
_exptl_crystal_density_method 'not measured'
_exptl_crystal_description block
_exptl_crystal_F_000 1912
_exptl_crystal_size_max 0.30
_exptl_crystal_size_mid 0.26
_exptl_crystal_size_min 0.24
_refine_diff_density_max 0.216
_refine_diff_density_min -0.334
_refine_diff_density_rms 0.052
_refine_ls_extinction_method none
_refine_ls_goodness_of_fit_ref 1.025
_refine_ls_hydrogen_treatment mixed
_refine_ls_matrix_type full
_refine_ls_number_parameters 288
_refine_ls_number_reflns 3307
_refine_ls_number_restraints 0
_refine_ls_restrained_S_all 1.025
_refine_ls_R_factor_all 0.0363
_refine_ls_R_factor_gt 0.0278
_refine_ls_shift/su_max 0.001
_refine_ls_shift/su_mean 0.000
_refine_ls_structure_factor_coef Fsqd
_refine_ls_weighting_details 'calc w=1/[\s^2^(Fo^2^)+(0.0328P)^2^+1.8561P] where P=(Fo^2^+2Fc^2^)/3'
_refine_ls_weighting_scheme calc
_refine_ls_wR_factor_gt 0.0649
_refine_ls_wR_factor_ref 0.0692
_reflns_number_gt 2795
_reflns_number_total 3307
_reflns_threshold_expression >2sigma(I)
_cod_data_source_file c4ra14534h2.cif
_cod_data_source_block pbcn
_cod_depositor_comments
;
The following automatic conversions were performed:

'_symmetry_cell_setting' value 'Orthorhombic' changed to
'orthorhombic' according to
/usr/data/users/saulius/crontab/automatic-downloads/rss-feeds/RSC/lib/dictionaries/cif_core.dic
dictionary named 'cif_core.dic' version 2.4.2 from 2011-04-26.

Automatic conversion script
Id: cif_fix_values 2935 2014-11-11 08:27:57Z andrius 
;
_cod_original_sg_symbol_H-M Pbcn
_cod_database_code 7219222

loop_
_symmetry_equiv_pos_as_xyz
'x, y, z'
'-x+1/2, -y+1/2, z+1/2'
'-x, y, -z+1/2'
'x+1/2, -y+1/2, -z'
'-x, -y, -z'
'x-1/2, y-1/2, -z-1/2'
'x, -y, z-1/2'
'-x-1/2, y-1/2, z'

loop_
_atom_site_label
_atom_site_type_symbol
_atom_site_fract_x
_atom_site_fract_y
_atom_site_fract_z
_atom_site_U_iso_or_equiv
_atom_site_adp_type
_atom_site_occupancy
_atom_site_symmetry_multiplicity
_atom_site_calc_flag
_atom_site_refinement_flags
Co1 Co -0.01709(3) 0.040753(15) 0.381106(10) 0.02316(9) Uani 1 1 d .
O1 O 0.25868(18) 0.03325(9) 0.37203(5) 0.0344(4) Uani 1 1 d .
O2 O 0.15100(17) 0.06417(9) 0.44511(5) 0.0341(4) Uani 1 1 d .
O3 O 0.0980(3) -0.30953(10) 0.30960(7) 0.0588(5) Uani 1 1 d .
O4 O 0.2014(2) -0.20405(9) 0.27530(6) 0.0482(4) Uani 1 1 d .
N1 N 0.7561(2) 0.05594(9) 0.42647(6) 0.0258(4) Uani 1 1 d .
N2 N -0.0122(2) -0.07839(10) 0.39025(6) 0.0257(4) Uani 1 1 d .
N3 N -0.1402(2) 0.02982(9) 0.31189(6) 0.0276(4) Uani 1 1 d .
N4 N -0.2682(2) 0.08802(11) 0.24934(7) 0.0329(4) Uani 1 1 d .
N5 N -0.0360(2) 0.15556(10) 0.35980(7) 0.0314(4) Uani 1 1 d .
F1 F 0.66809(17) 0.13930(10) 0.54559(5) 0.0602(5) Uani 1 1 d .
F2 F -0.1660(3) -0.22383(8) 0.47001(6) 0.0788(6) Uani 1 1 d .
C1 C 0.2766(2) 0.05338(11) 0.41666(7) 0.0256(4) Uani 1 1 d .
C2 C 0.4535(2) 0.06554(11) 0.43702(7) 0.0236(4) Uani 1 1 d .
C3 C 0.5965(2) 0.04544(11) 0.40971(7) 0.0262(4) Uani 1 1 d .
H3 H 0.5812 0.0236 0.3783 0.031 Uiso 1 1 calc R
C4 C 0.7767(3) 0.08733(12) 0.47167(8) 0.0319(5) Uani 1 1 d .
H4 H 0.8866 0.0951 0.4840 0.038 Uiso 1 1 calc R
C5 C 0.6395(3) 0.10818(13) 0.50014(8) 0.0325(5) Uani 1 1 d .
C6 C 0.4763(2) 0.09836(12) 0.48361(8) 0.0302(5) Uani 1 1 d .
H6 H 0.3833 0.1132 0.5030 0.036 Uiso 1 1 calc R
C7 C 0.1234(3) -0.24035(14) 0.30809(9) 0.0389(6) Uani 1 1 d .
C8 C 0.0489(3) -0.19699(12) 0.35173(8) 0.0310(5) Uani 1 1 d .
C9 C 0.0549(2) -0.11969(12) 0.35306(8) 0.0282(5) Uani 1 1 d .
H9 H 0.1085 -0.0948 0.3267 0.034 Uiso 1 1 calc R
C10 C -0.0832(3) -0.11421(12) 0.42870(8) 0.0306(5) Uani 1 1 d .
H10 H -0.1285 -0.0867 0.4553 0.037 Uiso 1 1 calc R
C11 C -0.0910(3) -0.19075(13) 0.42983(8) 0.0409(6) Uani 1 1 d .
C12 C -0.0279(3) -0.23361(13) 0.39149(9) 0.0430(6) Uani 1 1 d .
H12 H -0.0363 -0.2857 0.3922 0.052 Uiso 1 1 calc R
C13 C -0.2105(3) -0.02260(12) 0.28005(8) 0.0309(5) Uani 1 1 d .
H13 H -0.2048 -0.0744 0.2843 0.037 Uiso 1 1 calc R
C14 C -0.2889(3) 0.01291(13) 0.24173(8) 0.0333(5) Uani 1 1 d .
H14 H -0.3464 -0.0096 0.2151 0.040 Uiso 1 1 calc R
C15 C -0.1786(2) 0.09594(12) 0.29173(7) 0.0276(5) Uani 1 1 d .
C16 C -0.1208(3) 0.16314(12) 0.31696(8) 0.0298(5) Uani 1 1 d .
C17 C -0.0584(3) 0.27646(13) 0.34034(9) 0.0447(6) Uani 1 1 d .
H17 H -0.0486 0.3285 0.3415 0.054 Uiso 1 1 calc R
C18 C 0.0030(3) 0.22715(13) 0.37470(9) 0.0391(5) Uani 1 1 d .
H18 H 0.0623 0.2399 0.4038 0.047 Uiso 1 1 calc R
H1 H -0.306(3) 0.1244(16) 0.2302(10) 0.055(8) Uiso 1 1 d .
H2 H -0.199(4) 0.2555(17) 0.2751(11) 0.076(9) Uiso 1 1 d .
N6 N -0.1378(2) 0.23532(11) 0.30359(7) 0.0378(5) Uani 1 1 d .

loop_
_atom_site_aniso_label
_atom_site_aniso_U_11
_atom_site_aniso_U_22
_atom_site_aniso_U_33
_atom_site_aniso_U_23
_atom_site_aniso_U_13
_atom_site_aniso_U_12
Co1 0.01802(14) 0.02805(16) 0.02342(16) -0.00140(11) -0.00180(11) 0.00194(11)
O1 0.0232(7) 0.0533(10) 0.0265(8) -0.0049(7) -0.0013(6) -0.0033(7)
O2 0.0173(7) 0.0538(10) 0.0313(8) -0.0068(7) 0.0017(6) 0.0021(7)
O3 0.0855(14) 0.0362(10) 0.0549(11) -0.0144(9) 0.0215(10) 0.0079(10)
O4 0.0593(11) 0.0449(10) 0.0404(10) -0.0093(8) 0.0145(9) 0.0079(9)
N1 0.0181(8) 0.0317(10) 0.0276(9) -0.0040(7) -0.0007(7) 0.0015(7)
N2 0.0219(8) 0.0279(9) 0.0272(9) -0.0023(7) 0.0005(7) 0.0023(7)
N3 0.0275(9) 0.0293(10) 0.0259(9) 0.0003(7) -0.0040(7) 0.0037(7)
N4 0.0341(10) 0.0368(11) 0.0278(9) 0.0051(9) -0.0064(8) 0.0041(8)
N5 0.0291(9) 0.0312(10) 0.0341(10) 0.0004(8) -0.0052(8) -0.0010(8)
F1 0.0367(8) 0.1046(13) 0.0395(8) -0.0375(8) -0.0067(6) 0.0072(8)
F2 0.1322(16) 0.0413(9) 0.0630(10) 0.0120(8) 0.0546(11) 0.0035(9)
C1 0.0217(10) 0.0269(11) 0.0282(11) 0.0028(9) -0.0013(9) 0.0009(8)
C2 0.0207(10) 0.0254(10) 0.0248(10) 0.0025(8) -0.0005(8) 0.0014(8)
C3 0.0235(10) 0.0312(11) 0.0241(10) -0.0034(9) -0.0012(8) -0.0016(9)
C4 0.0187(10) 0.0435(13) 0.0334(12) -0.0061(10) -0.0041(9) 0.0027(9)
C5 0.0289(11) 0.0437(14) 0.0249(11) -0.0113(10) -0.0042(9) 0.0006(10)
C6 0.0213(10) 0.0409(12) 0.0283(11) -0.0037(9) 0.0045(9) 0.0042(9)
C7 0.0421(14) 0.0379(14) 0.0367(13) -0.0080(11) -0.0017(11) 0.0114(11)
C8 0.0319(11) 0.0317(12) 0.0293(11) -0.0050(9) -0.0004(9) 0.0084(9)
C9 0.0259(10) 0.0335(12) 0.0251(11) -0.0011(9) 0.0025(8) 0.0045(9)
C10 0.0305(11) 0.0341(12) 0.0271(11) -0.0028(9) 0.0044(9) 0.0051(9)
C11 0.0545(15) 0.0339(13) 0.0344(12) 0.0054(10) 0.0157(11) 0.0026(11)
C12 0.0563(15) 0.0261(12) 0.0466(14) 0.0009(10) 0.0073(12) 0.0041(11)
C13 0.0331(12) 0.0303(12) 0.0293(11) -0.0040(9) -0.0029(9) 0.0015(9)
C14 0.0333(12) 0.0399(12) 0.0268(11) -0.0036(10) -0.0049(9) -0.0012(10)
C15 0.0234(10) 0.0333(12) 0.0261(11) 0.0013(9) -0.0005(9) 0.0021(9)
C16 0.0265(11) 0.0316(12) 0.0313(11) 0.0031(9) 0.0004(9) 0.0013(9)
C17 0.0508(15) 0.0290(12) 0.0545(15) 0.0001(12) -0.0044(12) -0.0033(11)
C18 0.0385(13) 0.0364(13) 0.0425(13) -0.0059(11) -0.0070(10) -0.0036(10)
N6 0.0429(11) 0.0310(11) 0.0396(11) 0.0044(9) -0.0060(9) 0.0013(9)

loop_
_atom_type_symbol
_atom_type_description
_atom_type_scat_dispersion_real
_atom_type_scat_dispersion_imag
_atom_type_scat_source
C C 0.0033 0.0016 'International Tables Vol C Tables 4.2.6.8 and 6.1.1.4'
H H 0.0000 0.0000 'International Tables Vol C Tables 4.2.6.8 and 6.1.1.4'
N N 0.0061 0.0033 'International Tables Vol C Tables 4.2.6.8 and 6.1.1.4'
O O 0.0106 0.0060 'International Tables Vol C Tables 4.2.6.8 and 6.1.1.4'
Co Co 0.3494 0.9721 'International Tables Vol C Tables 4.2.6.8 and 6.1.1.4'
F F 0.0171 0.0103 'International Tables Vol C Tables 4.2.6.8 and 6.1.1.4'

loop_
_geom_angle_atom_site_label_1
_geom_angle_atom_site_label_2
_geom_angle_atom_site_label_3
_geom_angle
_geom_angle_site_symmetry_1
_geom_angle_site_symmetry_3
N3 Co1 N5 79.79(7) . .
N3 Co1 N2 90.92(6) . .
N5 Co1 N2 170.58(6) . .
N3 Co1 N1 97.22(6) . 1_455
N5 Co1 N1 88.36(6) . 1_455
N2 Co1 N1 94.33(6) . 1_455
N3 Co1 O1 110.72(6) . .
N5 Co1 O1 95.64(6) . .
N2 Co1 O1 86.20(6) . .
N1 Co1 O1 152.05(6) 1_455 .
N3 Co1 O2 168.56(6) . .
N5 Co1 O2 93.76(6) . .
N2 Co1 O2 95.16(6) . .
N1 Co1 O2 91.99(5) 1_455 .
O1 Co1 O2 60.19(5) . .
C1 O1 Co1 89.33(12) . .
C1 O2 Co1 88.39(11) . .
C4 N1 C3 118.09(17) . .
C4 N1 Co1 117.11(13) . 1_655
C3 N1 Co1 124.17(13) . 1_655
C10 N2 C9 117.96(18) . .
C10 N2 Co1 123.89(14) . .
C9 N2 Co1 117.93(14) . .
C15 N3 C13 105.25(16) . .
C15 N3 Co1 112.19(13) . .
C13 N3 Co1 142.29(14) . .
C15 N4 C14 106.95(18) . .
C15 N4 H1 126.2(18) . .
C14 N4 H1 126.8(18) . .
C16 N5 C18 105.38(18) . .
C16 N5 Co1 111.21(14) . .
C18 N5 Co1 143.37(15) . .
O1 C1 O2 121.98(18) . .
O1 C1 C2 119.22(17) . .
O2 C1 C2 118.80(17) . .
C3 C2 C6 118.50(18) . .
C3 C2 C1 121.28(17) . .
C6 C2 C1 120.22(17) . .
N1 C3 C2 122.94(18) . .
N1 C3 H3 118.5 . .
C2 C3 H3 118.5 . .
N1 C4 C5 121.21(18) . .
N1 C4 H4 119.4 . .
C5 C4 H4 119.4 . .
F1 C5 C6 119.87(18) . .
F1 C5 C4 118.59(18) . .
C6 C5 C4 121.54(19) . .
C5 C6 C2 117.70(18) . .
C5 C6 H6 121.1 . .
C2 C6 H6 121.1 . .
O4 C7 O3 127.8(2) . .
O4 C7 C8 117.5(2) . .
O3 C7 C8 114.7(2) . .
C9 C8 C12 117.88(19) . .
C9 C8 C7 121.1(2) . .
C12 C8 C7 121.0(2) . .
N2 C9 C8 123.6(2) . .
N2 C9 H9 118.2 . .
C8 C9 H9 118.2 . .
N2 C10 C11 121.04(19) . .
N2 C10 H10 119.5 . .
C11 C10 H10 119.5 . .
F2 C11 C10 118.1(2) . .
F2 C11 C12 120.2(2) . .
C10 C11 C12 121.7(2) . .
C11 C12 C8 117.7(2) . .
C11 C12 H12 121.1 . .
C8 C12 H12 121.1 . .
C14 C13 N3 109.22(19) . .
C14 C13 H13 125.4 . .
N3 C13 H13 125.4 . .
C13 C14 N4 107.11(19) . .
C13 C14 H14 126.4 . .
N4 C14 H14 126.4 . .
N3 C15 N4 111.46(18) . .
N3 C15 C16 118.45(18) . .
N4 C15 C16 130.09(19) . .
N5 C16 N6 112.06(19) . .
N5 C16 C15 118.12(19) . .
N6 C16 C15 129.82(19) . .
C18 C17 N6 107.2(2) . .
C18 C17 H17 126.4 . .
N6 C17 H17 126.4 . .
C17 C18 N5 109.2(2) . .
C17 C18 H18 125.4 . .
N5 C18 H18 125.4 . .
C16 N6 C17 106.18(19) . .
C16 N6 H2 127.9(18) . .
C17 N6 H2 125.8(18) . .

loop_
_geom_bond_atom_site_label_1
_geom_bond_atom_site_label_2
_geom_bond_distance
_geom_bond_site_symmetry_2
Co1 N3 2.0863(16) .
Co1 N5 2.1271(18) .
Co1 N2 2.1363(17) .
Co1 N1 2.1620(16) 1_455
Co1 O1 2.1740(14) .
Co1 O2 2.1907(14) .
O1 C1 1.248(2) .
O2 C1 1.255(2) .
O3 C7 1.249(3) .
O4 C7 1.245(3) .
N1 C4 1.335(2) .
N1 C3 1.339(2) .
N1 Co1 2.1620(16) 1_655
N2 C10 1.327(3) .
N2 C9 1.340(3) .
N3 C15 1.328(3) .
N3 C13 1.375(3) .
N4 C15 1.335(3) .
N4 C14 1.363(3) .
N4 H1 0.87(3) .
N5 C16 1.325(3) .
N5 C18 1.370(3) .
F1 C5 1.348(2) .
F2 C11 1.354(3) .
C1 C2 1.501(3) .
C2 C3 1.380(3) .
C2 C6 1.382(3) .
C3 H3 0.9300 .
C4 C5 1.365(3) .
C4 H4 0.9300 .
C5 C6 1.361(3) .
C6 H6 0.9300 .
C7 C8 1.511(3) .
C8 C9 1.378(3) .
C8 C12 1.380(3) .
C9 H9 0.9300 .
C10 C11 1.365(3) .
C10 H10 0.9300 .
C11 C12 1.366(3) .
C12 H12 0.9300 .
C13 C14 1.347(3) .
C13 H13 0.9300 .
C14 H14 0.9300 .
C15 C16 1.445(3) .
C16 N6 1.341(3) .
C17 C18 1.355(3) .
C17 N6 1.370(3) .
C17 H17 0.9300 .
C18 H18 0.9300 .
N6 H2 0.97(3) .

loop_
_geom_hbond_atom_site_label_D
_geom_hbond_atom_site_label_H
_geom_hbond_atom_site_label_A
_geom_hbond_distance_DH
_geom_hbond_distance_HA
_geom_hbond_distance_DA
_geom_hbond_angle_DHA
_geom_hbond_site_symmetry_A
N6 H2 O4 0.97(3) 1.71(3) 2.673(2) 176(3) 6_566
N4 H1 O3 0.87(3) 1.75(3) 2.623(2) 173(3) 6_566

loop_
_geom_torsion_atom_site_label_1
_geom_torsion_atom_site_label_2
_geom_torsion_atom_site_label_3
_geom_torsion_atom_site_label_4
_geom_torsion
_geom_torsion_site_symmetry_1
N3 Co1 O1 C1 170.39(12) .
N5 Co1 O1 C1 89.20(12) .
N2 Co1 O1 C1 -100.07(12) .
N1 Co1 O1 C1 -8.0(2) 1_455
O2 Co1 O1 C1 -1.91(11) .
N3 Co1 O2 C1 -37.3(4) .
N5 Co1 O2 C1 -92.45(13) .
N2 Co1 O2 C1 84.52(12) .
N1 Co1 O2 C1 179.06(12) 1_455
O1 Co1 O2 C1 1.90(11) .
N3 Co1 N2 C10 -121.43(16) .
N5 Co1 N2 C10 -130.5(4) .
N1 Co1 N2 C10 -24.12(16) 1_455
O1 Co1 N2 C10 127.86(16) .
O2 Co1 N2 C10 68.27(16) .
N3 Co1 N2 C9 53.17(15) .
N5 Co1 N2 C9 44.1(5) .
N1 Co1 N2 C9 150.48(14) 1_455
O1 Co1 N2 C9 -57.54(14) .
O2 Co1 N2 C9 -117.13(14) .
N5 Co1 N3 C15 -4.45(13) .
N2 Co1 N3 C15 177.05(14) .
N1 Co1 N3 C15 82.57(14) 1_455
O1 Co1 N3 C15 -96.66(14) .
O2 Co1 N3 C15 -60.8(4) .
N5 Co1 N3 C13 -177.1(2) .
N2 Co1 N3 C13 4.4(2) .
N1 Co1 N3 C13 -90.1(2) 1_455
O1 Co1 N3 C13 90.7(2) .
O2 Co1 N3 C13 126.6(3) .
N3 Co1 N5 C16 3.54(14) .
N2 Co1 N5 C16 12.7(5) .
N1 Co1 N5 C16 -94.10(14) 1_455
O1 Co1 N5 C16 113.62(14) .
O2 Co1 N5 C16 174.01(14) .
N3 Co1 N5 C18 -179.4(3) .
N2 Co1 N5 C18 -170.1(3) .
N1 Co1 N5 C18 83.0(3) 1_455
O1 Co1 N5 C18 -69.3(3) .
O2 Co1 N5 C18 -8.9(3) .
Co1 O1 C1 O2 3.4(2) .
Co1 O1 C1 C2 -176.25(16) .
Co1 O2 C1 O1 -3.4(2) .
Co1 O2 C1 C2 176.27(16) .
O1 C1 C2 C3 -8.7(3) .
O2 C1 C2 C3 171.60(19) .
O1 C1 C2 C6 170.35(19) .
O2 C1 C2 C6 -9.3(3) .
C4 N1 C3 C2 0.0(3) .
Co1 N1 C3 C2 -170.59(15) 1_655
C6 C2 C3 N1 0.4(3) .
C1 C2 C3 N1 179.48(18) .
C3 N1 C4 C5 0.0(3) .
Co1 N1 C4 C5 171.28(17) 1_655
N1 C4 C5 F1 179.7(2) .
N1 C4 C5 C6 -0.4(4) .
F1 C5 C6 C2 -179.4(2) .
C4 C5 C6 C2 0.8(3) .
C3 C2 C6 C5 -0.7(3) .
C1 C2 C6 C5 -179.85(19) .
O4 C7 C8 C9 5.2(3) .
O3 C7 C8 C9 -174.7(2) .
O4 C7 C8 C12 -175.0(2) .
O3 C7 C8 C12 5.1(3) .
C10 N2 C9 C8 2.3(3) .
Co1 N2 C9 C8 -172.60(16) .
C12 C8 C9 N2 -1.3(3) .
C7 C8 C9 N2 178.57(19) .
C9 N2 C10 C11 -1.4(3) .
Co1 N2 C10 C11 173.25(17) .
N2 C10 C11 F2 -179.6(2) .
N2 C10 C11 C12 -0.6(4) .
F2 C11 C12 C8 -179.3(2) .
C10 C11 C12 C8 1.7(4) .
C9 C8 C12 C11 -0.7(3) .
C7 C8 C12 C11 179.4(2) .
C15 N3 C13 C14 0.1(2) .
Co1 N3 C13 C14 173.02(17) .
N3 C13 C14 N4 0.0(2) .
C15 N4 C14 C13 0.0(2) .
C13 N3 C15 N4 -0.1(2) .
Co1 N3 C15 N4 -175.44(13) .
C13 N3 C15 C16 -179.85(18) .
Co1 N3 C15 C16 4.8(2) .
C14 N4 C15 N3 0.1(2) .
C14 N4 C15 C16 179.8(2) .
C18 N5 C16 N6 0.2(2) .
Co1 N5 C16 N6 178.38(14) .
C18 N5 C16 C15 179.61(18) .
Co1 N5 C16 C15 -2.2(2) .
N3 C15 C16 N5 -1.8(3) .
N4 C15 C16 N5 178.5(2) .
N3 C15 C16 N6 177.6(2) .
N4 C15 C16 N6 -2.2(4) .
N6 C17 C18 N5 0.4(3) .
C16 N5 C18 C17 -0.3(3) .
Co1 N5 C18 C17 -177.53(19) .
N5 C16 N6 C17 0.1(3) .
C15 C16 N6 C17 -179.3(2) .
C18 C17 N6 C16 -0.3(3) .
